data_1577128
loop_
_publ_author_name
'Olguin, Catherine'
'Tabacaru, Christian'
'Besse, Lennart'
'Simon, Martin'
'Golz, Christopher'
'Humanes, Marcos'
'Fernandez-Rodriguez, Manuel A.'
'Garc\'ia-Garc\'ia, Patricia'
'M\"ucke, Maike'
'Mata, Ricardo A.'
'Alcarazo, Manuel'

_publ_section_title
;
 Enantioselective Synthesis of Configurationally Stable [5]helicenes
 Containing 1,2-Azaborine Units
;
_journal_name_full 'Chemical Science'
_journal_paper_doi 10.1039/D6SC02344D
_journal_year 2026
_chemical_formula_moiety 'C22 H15 B Br N'
_chemical_formula_sum 'C22 H15 B Br N'
_chemical_formula_weight 384.07
_space_group_crystal_system monoclinic
_space_group_IT_number 14
_space_group_name_Hall '-P 2yn'
_space_group_name_H-M_alt 'P 1 21/n 1'
_atom_sites_solution_hydrogens geom
_atom_sites_solution_primary dual
_audit_creation_date 2024-02-14
_audit_creation_method
;FinalCif V134 by Daniel Kratzert, Freiburg 2024, 
https://dkratzert.de/finalcif.html
;
_audit_update_record
;
2025-11-28 deposited with the CCDC.	2026-04-23 downloaded from the CCDC.
;
_cell_angle_alpha 90
_cell_angle_beta 100.818(4)
_cell_angle_gamma 90
_cell_formula_units_Z 4
_cell_length_a 11.2579(11)
_cell_length_b 7.1245(6)
_cell_length_c 21.2105(18)
_cell_measurement_reflns_used 2656
_cell_measurement_temperature 100.00
_cell_measurement_theta_max 28.252
_cell_measurement_theta_min 2.239
_cell_volume 1671.0(3)
_computing_cell_refinement 'SAINT V8.40B (?, 2016)'
_computing_data_collection 'Bruker BIS 8.5.1.2 Release/2023-09-07 and APEX5 2023.9-2'
_computing_data_reduction 'SAINT V8.40B (?, 2016)'
_computing_molecular_graphics 'Olex2 1.5 (Dolomanov et al., 2009)'
_computing_publication_material 'Olex2 1.5 (Dolomanov et al., 2009)'
_computing_structure_refinement 'XL  (Sheldrick, 2008)'
_computing_structure_solution 'XT  (Sheldrick, 2015)'
_diffrn_ambient_environment N~2~
_diffrn_ambient_temperature 100.00
_diffrn_detector CPAD
_diffrn_detector_area_resol_mean 7.41
_diffrn_detector_type 'Bruker PHOTON III'
_diffrn_measured_fraction_theta_full 1.000
_diffrn_measured_fraction_theta_max 0.993
_diffrn_measurement_device 'four-circle diffractometer'
_diffrn_measurement_device_type 'Bruker D8 VENTURE dual wavelength Mo/Ag'
_diffrn_measurement_method '\w and \f scans'
_diffrn_measurement_specimen_support 'MiTeGen micromount'
_diffrn_radiation_monochromator 'mirror optics'
_diffrn_radiation_probe x-ray
_diffrn_radiation_type MoK\a
_diffrn_radiation_wavelength 0.71073
_diffrn_reflns_av_R_equivalents 0.0463
_diffrn_reflns_av_unetI/netI 0.0327
_diffrn_reflns_Laue_measured_fraction_full 1.000
_diffrn_reflns_Laue_measured_fraction_max 0.993
_diffrn_reflns_limit_h_max 14
_diffrn_reflns_limit_h_min -15
_diffrn_reflns_limit_k_max 9
_diffrn_reflns_limit_k_min 0
_diffrn_reflns_limit_l_max 28
_diffrn_reflns_limit_l_min 0
_diffrn_reflns_number 4149
_diffrn_reflns_point_group_measured_fraction_full 1.000
_diffrn_reflns_point_group_measured_fraction_max 0.993
_diffrn_reflns_theta_full 25.242
_diffrn_reflns_theta_max 28.284
_diffrn_reflns_theta_min 1.955
_diffrn_source 'microfocus sealed X-ray tube'
_diffrn_source_current 1.4
_diffrn_source_power 0.07
_diffrn_source_type 'Incoatec I\ms'
_diffrn_source_voltage 50.0
_diffrn_standards_number 0
_exptl_absorpt_coefficient_mu 2.463
_exptl_absorpt_correction_T_max 0.209190
_exptl_absorpt_correction_T_min 0.143251
_exptl_absorpt_correction_type multi-scan
_exptl_absorpt_process_details
;
 TWINABS-2012/1 (Bruker,2012) was used for absorption correction.
 
For component 1:
 wR2(int) was 0.1364 before and 0.0456 after correction.
 
For component 2:
 wR2(int) was 0.1476 before and 0.0492 after correction.
 The Ratio of minimum to maximum transmission is 0.70.

Final HKLF 4 output contains 54491 reflections, Rint = 0.0463
 (26681 with I > 3sig(I), Rint = 0.0363)
;
_exptl_crystal_colour colourless
_exptl_crystal_colour_primary colourless
_exptl_crystal_density_diffrn 1.527
_exptl_crystal_description plate
_exptl_crystal_F_000 776
_exptl_crystal_size_max 0.777
_exptl_crystal_size_mid 0.364
_exptl_crystal_size_min 0.064
_refine_diff_density_max 0.424
_refine_diff_density_min -0.315
_refine_diff_density_rms 0.062
_refine_ls_extinction_method none
_refine_ls_goodness_of_fit_ref 1.104
_refine_ls_hydrogen_treatment constr
_refine_ls_matrix_type full
_refine_ls_number_parameters 399
_refine_ls_number_reflns 4149
_refine_ls_number_restraints 300
_refine_ls_restrained_S_all 1.063
_refine_ls_R_factor_all 0.0564
_refine_ls_R_factor_gt 0.0398
_refine_ls_shift/su_max 0.000
_refine_ls_shift/su_mean 0.000
_refine_ls_structure_factor_coef Fsqd
_refine_ls_weighting_details 'w=1/[\s^2^(Fo^2^)+(0.0391P)^2^+0.9724P] where P=(Fo^2^+2Fc^2^)/3'
_refine_ls_weighting_scheme calc
_refine_ls_wR_factor_gt 0.0926
_refine_ls_wR_factor_ref 0.1013
_reflns_Friedel_coverage 0.000
_reflns_number_gt 3449
_reflns_number_total 4149
_reflns_threshold_expression 'I > 2\s(I)'
_twin_special_details 'The data was integrated as a 2-component twin.'
_twin_individual_id 2
_twin_individual_twin_matrix_11 0.00087
_twin_individual_twin_matrix_12 0.51527
_twin_individual_twin_matrix_13 0.48457
_twin_individual_twin_matrix_21 -1.0
_twin_individual_twin_matrix_22 0.00019
_twin_individual_twin_matrix_23 9e-05
_twin_individual_twin_matrix_31 -0.00074
_twin_individual_twin_matrix_32 -0.48457
_twin_individual_twin_matrix_33 1.48503
_cod_data_source_file d6sc02344d2.cif
_cod_data_source_block mo_2242_cg_0m_4
_cod_database_code 1577128
_olex2_refinement_description
;
1. Twinned data refinement
 Scales: 0.6023(14)
 0.3977(14)
2. Fixed Uiso
 At 1.2 times of:
  All C(H) groups, All N(H) groups
3. Rigid body (RIGU) restrains
 Br1B, N1B, C1B, C2B, C3B, C4B, C5B, C6B, C7B, C8B, C9B, C10B, C11B, C12B,
 C13B, C14B, C15B, C16B
 with sigma for 1-2 distances of 0.01 and sigma for 1-3 distances of 0.02
 Br1A, N1A, C1A, C2A, C3A, C4A, C5A, C6A, C7A, C8A, C9A, C10A, C11A, C12A,
 C13A, C14A, C15A, C16A, B1A
 with sigma for 1-2 distances of 0.01 and sigma for 1-3 distances of 0.02
4. Others
 Sof(Br1B)=Sof(N1B)=Sof(H1B)=Sof(C1B)=Sof(C2B)=Sof(C3B)=Sof(C4B)=Sof(C5B)=
 Sof(H5B)=Sof(C6B)=Sof(H6B)=Sof(C7B)=Sof(C8B)=Sof(C9B)=Sof(H9B)=Sof(C10B)=
 Sof(H10B)=Sof(C11B)=Sof(H11B)=Sof(C12B)=Sof(H12B)=Sof(C13B)=Sof(H13B)=
 Sof(C14B)=Sof(C15B)=Sof(H15B)=Sof(C16B)=Sof(H16B)=Sof(B1B)=1-FVAR(1)
 Sof(Br1A)=Sof(N1A)=Sof(H1A)=Sof(C1A)=Sof(C2A)=Sof(C3A)=Sof(C4A)=Sof(C5A)=
 Sof(H5A)=Sof(C6A)=Sof(H6A)=Sof(C7A)=Sof(C8A)=Sof(C9A)=Sof(H9A)=Sof(C10A)=
 Sof(H10A)=Sof(C11A)=Sof(H11A)=Sof(C12A)=Sof(H12A)=Sof(C13A)=Sof(H13A)=
 Sof(C14A)=Sof(C15A)=Sof(H15A)=Sof(C16A)=Sof(H16A)=Sof(B1A)=FVAR(1)
5.a Aromatic/amide H refined with riding coordinates:
 N1A(H1A), N1B(H1B), C5A(H5A), C5B(H5B), C6A(H6A), C6B(H6B), C9A(H9A),
 C9B(H9B), C10A(H10A), C10B(H10B), C11A(H11A), C11B(H11B), C12A(H12A),
 C12B(H12B), C13A(H13A), C13B(H13B), C15A(H15A), C15B(H15B), C16A(H16A),
 C16B(H16B), C18(H18), C19(H19), C20(H20), C21(H21), C22(H22)
;
_olex2_submission_special_instructions 'No special instructions were received'
_shelx_shelxl_version_number 2018/3
_shelx_space_group_comment
;
The symmetry employed for this shelxl refinement is uniquely defined
by the following loop, which should always be used as a source of
symmetry information in preference to the above space-group names.
They are only intended as comments.
;
_shelx_estimated_absorpt_t_min 0.251
_shelx_estimated_absorpt_t_max 0.858
_diffrn_measurement_ambient_temperature_device_make 'Oxford Cryostream 800'

loop_
_space_group_symop_operation_xyz
'x, y, z'
'-x+1/2, y+1/2, -z+1/2'
'-x, -y, -z'
'x-1/2, -y-1/2, z-1/2'

loop_
_atom_site_label
_atom_site_type_symbol
_atom_site_fract_x
_atom_site_fract_y
_atom_site_fract_z
_atom_site_U_iso_or_equiv
_atom_site_adp_type
_atom_site_occupancy
_atom_site_site_symmetry_order
_atom_site_calc_flag
_atom_site_refinement_flags_posn
_atom_site_refinement_flags_adp
_atom_site_refinement_flags_occupancy
_atom_site_disorder_assembly
_atom_site_disorder_group
Br1A Br 0.44459(5) 0.17967(7) 0.21455(3) 0.03303(18) Uani 0.5351(10) 1 d . . P A 1
Br1B Br 0.96449(6) 0.34339(8) 0.39820(3) 0.0370(2) Uani 0.4649(10) 1 d . . P A 2
N1A N 0.3602(5) 0.3115(6) 0.4831(2) 0.0213(8) Uani 0.5351(10) 1 d . . P A 1
H1A H 0.290261 0.358451 0.488083 0.026 Uiso 0.5351(10) 1 calc R U P A 1
N1B N 0.6004(5) 0.1838(7) 0.5664(3) 0.0240(10) Uani 0.4649(10) 1 d . . P A 2
H1B H 0.626004 0.134098 0.604537 0.029 Uiso 0.4649(10) 1 calc R U P A 2
C1A C 0.3841(4) 0.3006(6) 0.4220(2) 0.0212(9) Uani 0.5351(10) 1 d . . P A 1
C1B C 0.6819(5) 0.1988(7) 0.5251(2) 0.0238(10) Uani 0.4649(10) 1 d . . P A 2
C2A C 0.5015(8) 0.2590(15) 0.4127(3) 0.0159(16) Uani 0.5351(10) 1 d . . P A 1
C2B C 0.6415(8) 0.2499(14) 0.4612(5) 0.0159(16) Uani 0.4649(10) 1 d . . P A 2
C3A C 0.6007(7) 0.2397(12) 0.4669(4) 0.0154(12) Uani 0.5351(10) 1 d . . P A 1
C3B C 0.5100(11) 0.2592(18) 0.4357(4) 0.0205(19) Uani 0.4649(10) 1 d . . P A 2
C4A C 0.5722(4) 0.2081(6) 0.5290(3) 0.0180(8) Uani 0.5351(10) 1 d . . P A 1
C4B C 0.4310(6) 0.2854(7) 0.4795(2) 0.0180(10) Uani 0.4649(10) 1 d . . P A 2
C5A C 0.6654(5) 0.1490(7) 0.5797(2) 0.0238(10) Uani 0.5351(10) 1 d . . P A 1
H5A H 0.645945 0.122828 0.620463 0.029 Uiso 0.5351(10) 1 calc R U P A 1
C5B C 0.3083(6) 0.3367(7) 0.4561(3) 0.0229(11) Uani 0.4649(10) 1 d . . P A 2
H5B H 0.256432 0.361899 0.485604 0.027 Uiso 0.4649(10) 1 calc R U P A 2
C6A C 0.7827(5) 0.1285(8) 0.5717(3) 0.0245(11) Uani 0.5351(10) 1 d . . P A 1
H6A H 0.841467 0.075105 0.604891 0.029 Uiso 0.5351(10) 1 calc R U P A 1
C6B C 0.2644(7) 0.3501(9) 0.3917(3) 0.0231(13) Uani 0.4649(10) 1 d . . P A 2
H6B H 0.184584 0.395809 0.377492 0.028 Uiso 0.4649(10) 1 calc R U P A 2
C7A C 0.8153(6) 0.1873(7) 0.5138(3) 0.0223(9) Uani 0.5351(10) 1 d . . P A 1
C7B C 0.3343(6) 0.2978(8) 0.3454(4) 0.0223(11) Uani 0.4649(10) 1 d . . P A 2
C8A C 0.7260(5) 0.2507(6) 0.4610(3) 0.0200(9) Uani 0.5351(10) 1 d . . P A 1
C8B C 0.4592(6) 0.2490(7) 0.3676(4) 0.0204(11) Uani 0.4649(10) 1 d . . P A 2
C9A C 0.7673(5) 0.3337(8) 0.4078(3) 0.0235(11) Uani 0.5351(10) 1 d . . P A 1
H9A H 0.710405 0.387922 0.374001 0.028 Uiso 0.5351(10) 1 calc R U P A 1
C9B C 0.5215(6) 0.1763(8) 0.3218(3) 0.0212(11) Uani 0.4649(10) 1 d . . P A 2
H9B H 0.602175 0.133317 0.335150 0.025 Uiso 0.4649(10) 1 calc R U P A 2
C10A C 0.8863(5) 0.3365(7) 0.4048(2) 0.0314(10) Uani 0.5351(10) 1 d . . P A 1
H10A H 0.910730 0.392379 0.368606 0.038 Uiso 0.5351(10) 1 calc R U P A 1
C10B C 0.4686(5) 0.1654(7) 0.2578(3) 0.0257(11) Uani 0.4649(10) 1 d . . P A 2
H10B H 0.513620 0.116629 0.227848 0.031 Uiso 0.4649(10) 1 calc R U P A 2
C11A C 0.9756(5) 0.2586(8) 0.4539(3) 0.0396(13) Uani 0.5351(10) 1 d . . P A 1
H11A H 1.058047 0.253006 0.449632 0.048 Uiso 0.5351(10) 1 calc R U P A 1
C11B C 0.3470(6) 0.2265(8) 0.2359(3) 0.0300(12) Uani 0.4649(10) 1 d . . P A 2
H11B H 0.312322 0.222957 0.191454 0.036 Uiso 0.4649(10) 1 calc R U P A 2
C12A C 0.9384(6) 0.1908(12) 0.5084(3) 0.0352(15) Uani 0.5351(10) 1 d . . P A 1
H12A H 0.997362 0.145448 0.543098 0.042 Uiso 0.5351(10) 1 calc R U P A 1
C12B C 0.2817(7) 0.2895(14) 0.2791(4) 0.0288(15) Uani 0.4649(10) 1 d . . P A 2
H12B H 0.200315 0.328331 0.264964 0.035 Uiso 0.4649(10) 1 calc R U P A 2
C13A C 0.5133(5) 0.2172(7) 0.3494(3) 0.0196(10) Uani 0.5351(10) 1 d . . P A 1
H13A H 0.589541 0.175704 0.341753 0.024 Uiso 0.5351(10) 1 calc R U P A 1
C13B C 0.7299(6) 0.2962(9) 0.4241(3) 0.0196(12) Uani 0.4649(10) 1 d . . P A 2
H13B H 0.705304 0.339625 0.381287 0.024 Uiso 0.4649(10) 1 calc R U P A 2
C14A C 0.4202(4) 0.2338(6) 0.2987(2) 0.0242(9) Uani 0.5351(10) 1 d . . P A 1
C14B C 0.8500(5) 0.2786(8) 0.4495(3) 0.0268(11) Uani 0.4649(10) 1 d . . P A 2
C15A C 0.3052(6) 0.2924(10) 0.3066(4) 0.0264(14) Uani 0.5351(10) 1 d . . P A 1
H15A H 0.240872 0.308754 0.271022 0.032 Uiso 0.5351(10) 1 calc R U P A 1
C15B C 0.8871(9) 0.2116(11) 0.5111(4) 0.0300(16) Uani 0.4649(10) 1 d . . P A 2
H15B H 0.970654 0.191289 0.527336 0.036 Uiso 0.4649(10) 1 calc R U P A 2
C16A C 0.2898(6) 0.3250(9) 0.3686(3) 0.0265(12) Uani 0.5351(10) 1 d . . P A 1
H16A H 0.212949 0.365477 0.375603 0.032 Uiso 0.5351(10) 1 calc R U P A 1
C16B C 0.8034(6) 0.1741(10) 0.5490(4) 0.0254(13) Uani 0.4649(10) 1 d . . P A 2
H16B H 0.829436 0.131031 0.591739 0.030 Uiso 0.4649(10) 1 calc R U P A 2
C17 C 0.3994(3) 0.2467(3) 0.60559(12) 0.0237(5) Uani 1 1 d . . . . .
C18 C 0.4636(2) 0.3095(3) 0.66524(12) 0.0259(5) Uani 1 1 d . . . . .
H18 H 0.544633 0.351676 0.668658 0.031 Uiso 1 1 calc R U . . .
C19 C 0.4100(3) 0.3106(4) 0.71933(13) 0.0332(6) Uani 1 1 d . . . . .
H19 H 0.453967 0.356273 0.758995 0.040 Uiso 1 1 calc R U . . .
C20 C 0.2935(3) 0.2457(4) 0.71563(14) 0.0376(6) Uani 1 1 d . . . . .
H20 H 0.257877 0.244817 0.752824 0.045 Uiso 1 1 calc R U . . .
C21 C 0.2287(3) 0.1820(4) 0.65771(14) 0.0335(6) Uani 1 1 d . . . . .
H21 H 0.148419 0.137197 0.654961 0.040 Uiso 1 1 calc R U . . .
C22 C 0.2817(2) 0.1837(3) 0.60338(13) 0.0271(5) Uani 1 1 d . . . . .
H22 H 0.236144 0.140627 0.563720 0.032 Uiso 1 1 calc R U . . .
B1A B 0.4413(8) 0.2517(14) 0.5383(6) 0.0170(16) Uani 0.5351(10) 1 d . . P A 1
B1B B 0.4802(9) 0.2429(16) 0.5512(6) 0.0155(18) Uani 0.4649(10) 1 d . . P A 2

loop_
_atom_site_aniso_label
_atom_site_aniso_U_11
_atom_site_aniso_U_22
_atom_site_aniso_U_33
_atom_site_aniso_U_23
_atom_site_aniso_U_13
_atom_site_aniso_U_12
Br1A 0.0392(3) 0.0416(3) 0.0180(3) -0.0007(2) 0.00467(18) -0.0075(2)
Br1B 0.0261(4) 0.0469(4) 0.0427(4) -0.0043(3) 0.0188(2) -0.0049(2)
N1A 0.016(2) 0.0210(19) 0.029(2) 0.0012(18) 0.0105(18) 0.0013(18)
N1B 0.029(3) 0.027(3) 0.015(3) -0.004(2) 0.002(2) -0.005(2)
C1A 0.021(2) 0.0193(18) 0.025(2) 0.0007(17) 0.0078(16) -0.0005(16)
C1B 0.027(3) 0.020(2) 0.026(3) -0.007(2) 0.009(2) 0.000(2)
C2A 0.015(2) 0.014(2) 0.019(4) 0.002(4) 0.005(3) 0.0011(16)
C2B 0.013(5) 0.012(3) 0.023(3) -0.003(2) 0.005(3) -0.003(3)
C3A 0.011(4) 0.012(2) 0.022(3) -0.0021(18) 0.002(3) -0.004(3)
C3B 0.033(4) 0.012(3) 0.019(5) 0.001(4) 0.012(5) -0.004(2)
C4A 0.018(2) 0.0145(18) 0.022(2) -0.0058(19) 0.0050(19) -0.0029(16)
C4B 0.019(3) 0.013(2) 0.022(3) -0.0021(19) 0.005(2) -0.0013(19)
C5A 0.032(3) 0.023(2) 0.017(2) -0.0036(18) 0.006(2) -0.007(2)
C5B 0.020(3) 0.018(2) 0.032(3) -0.005(2) 0.010(2) -0.001(2)
C6A 0.032(3) 0.026(3) 0.014(3) 0.001(2) -0.001(2) 0.003(2)
C6B 0.021(3) 0.022(3) 0.026(4) 0.001(3) 0.005(3) -0.002(2)
C7A 0.016(3) 0.028(2) 0.022(3) -0.005(2) 0.002(2) 0.0015(19)
C7B 0.027(3) 0.019(2) 0.023(3) -0.002(3) 0.009(3) -0.003(2)
C8A 0.023(3) 0.015(2) 0.024(3) -0.0020(19) 0.009(2) 0.0002(17)
C8B 0.029(3) 0.011(2) 0.024(3) -0.001(2) 0.015(3) 0.001(2)
C9A 0.026(3) 0.023(2) 0.023(3) 0.001(2) 0.009(2) -0.003(2)
C9B 0.026(3) 0.015(3) 0.025(3) 0.001(2) 0.010(3) 0.000(2)
C10A 0.021(3) 0.041(3) 0.034(3) -0.005(2) 0.0100(19) -0.001(2)
C10B 0.036(3) 0.029(3) 0.014(3) -0.001(2) 0.008(2) -0.005(2)
C11A 0.024(3) 0.065(4) 0.032(3) 0.003(3) 0.009(2) 0.000(2)
C11B 0.038(3) 0.029(3) 0.021(3) 0.002(2) 0.002(2) 0.002(2)
C12A 0.020(3) 0.056(4) 0.026(3) 0.003(3) -0.003(3) 0.002(3)
C12B 0.028(4) 0.030(3) 0.026(4) 0.008(4) -0.003(3) 0.003(3)
C13A 0.025(3) 0.018(2) 0.018(3) -0.003(2) 0.008(2) 0.0016(19)
C13B 0.026(4) 0.014(3) 0.021(4) -0.005(3) 0.012(3) -0.003(2)
C14A 0.027(2) 0.025(2) 0.021(2) -0.0008(18) 0.0052(17) -0.0030(17)
C14B 0.023(3) 0.028(2) 0.032(3) -0.004(2) 0.014(2) -0.003(2)
C15A 0.021(3) 0.033(3) 0.023(4) 0.010(4) 0.000(3) 0.001(2)
C15B 0.022(5) 0.033(3) 0.033(3) -0.009(2) 0.001(4) 0.004(4)
C16A 0.024(3) 0.033(3) 0.024(4) 0.009(3) 0.007(2) 0.005(2)
C16B 0.028(3) 0.033(4) 0.014(4) -0.001(3) 0.000(3) 0.004(3)
C17 0.0324(13) 0.0170(9) 0.0249(13) -0.0020(10) 0.0133(10) 0.0014(9)
C18 0.0303(13) 0.0207(11) 0.0287(13) -0.0005(10) 0.0103(10) -0.0015(10)
C19 0.0501(17) 0.0289(13) 0.0225(12) -0.0002(11) 0.0122(11) 0.0006(11)
C20 0.0542(18) 0.0344(13) 0.0319(15) 0.0015(12) 0.0280(13) 0.0023(12)
C21 0.0326(14) 0.0301(13) 0.0436(16) -0.0001(12) 0.0221(11) -0.0001(11)
C22 0.0327(13) 0.0212(11) 0.0296(13) -0.0024(10) 0.0116(10) -0.0011(10)
B1A 0.015(4) 0.016(3) 0.019(5) -0.002(3) 0.003(3) -0.003(3)
B1B 0.016(5) 0.014(3) 0.016(5) -0.006(3) 0.001(4) -0.005(4)

loop_
_atom_type_symbol
_atom_type_description
_atom_type_scat_dispersion_real
_atom_type_scat_dispersion_imag
_atom_type_scat_source
C C 0.0033 0.0016 'International Tables Vol C Tables 4.2.6.8 and 6.1.1.4'
H H 0.0000 0.0000 'International Tables Vol C Tables 4.2.6.8 and 6.1.1.4'
B B 0.0013 0.0007 'International Tables Vol C Tables 4.2.6.8 and 6.1.1.4'
Br Br -0.2901 2.4595 'International Tables Vol C Tables 4.2.6.8 and 6.1.1.4'
N N 0.0061 0.0033 'International Tables Vol C Tables 4.2.6.8 and 6.1.1.4'

loop_
_geom_angle_atom_site_label_1
_geom_angle_atom_site_label_2
_geom_angle_atom_site_label_3
_geom_angle
_geom_angle_site_symmetry_1
_geom_angle_site_symmetry_3
_geom_angle_publ_flag
C1A N1A H1A 118.1 . . ?
C1A N1A B1A 123.8(7) . . ?
B1A N1A H1A 118.1 . . ?
C1B N1B H1B 118.0 . . ?
C1B N1B B1B 124.0(8) . . ?
B1B N1B H1B 118.0 . . ?
N1A C1A C2A 120.0(5) . . ?
N1A C1A C16A 120.0(5) . . ?
C2A C1A C16A 120.0(5) . . ?
N1B C1B C2B 120.1(6) . . ?
C16B C1B N1B 119.1(6) . . ?
C16B C1B C2B 120.7(6) . . ?
C1A C2A C3A 120.9(6) . . ?
C1A C2A C13A 116.1(7) . . ?
C13A C2A C3A 122.6(7) . . ?
C1B C2B C3B 119.2(7) . . ?
C1B C2B C13B 117.8(7) . . ?
C13B C2B C3B 123.0(8) . . ?
C4A C3A C2A 118.1(6) . . ?
C4A C3A C8A 118.8(7) . . ?
C8A C3A C2A 123.1(7) . . ?
C4B C3B C2B 118.4(8) . . ?
C4B C3B C8B 118.8(10) . . ?
C8B C3B C2B 122.8(8) . . ?
C3A C4A B1A 117.9(6) . . ?
C5A C4A C3A 118.8(5) . . ?
C5A C4A B1A 123.1(6) . . ?
C3B C4B C5B 119.5(6) . . ?
C3B C4B B1B 117.8(8) . . ?
C5B C4B B1B 122.5(6) . . ?
C4A C5A H5A 118.9 . . ?
C6A C5A C4A 122.1(5) . . ?
C6A C5A H5A 118.9 . . ?
C4B C5B H5B 119.6 . . ?
C6B C5B C4B 120.8(6) . . ?
C6B C5B H5B 119.6 . . ?
C5A C6A H6A 120.3 . . ?
C5A C6A C7A 119.4(6) . . ?
C7A C6A H6A 120.3 . . ?
C5B C6B H6B 119.0 . . ?
C5B C6B C7B 122.0(7) . . ?
C7B C6B H6B 119.0 . . ?
C6A C7A C8A 121.1(6) . . ?
C12A C7A C6A 119.7(6) . . ?
C12A C7A C8A 119.2(7) . . ?
C6B C7B C8B 118.2(8) . . ?
C6B C7B C12B 120.9(8) . . ?
C12B C7B C8B 120.8(8) . . ?
C7A C8A C3A 118.0(7) . . ?
C9A C8A C3A 124.1(6) . . ?
C9A C8A C7A 117.6(6) . . ?
C7B C8B C3B 119.4(8) . . ?
C9B C8B C3B 123.6(7) . . ?
C9B C8B C7B 116.7(7) . . ?
C8A C9A H9A 119.4 . . ?
C10A C9A C8A 121.1(6) . . ?
C10A C9A H9A 119.4 . . ?
C8B C9B H9B 119.2 . . ?
C10B C9B C8B 121.6(6) . . ?
C10B C9B H9B 119.2 . . ?
C9A C10A H10A 119.0 . . ?
C9A C10A C11A 122.1(5) . . ?
C11A C10A H10A 119.0 . . ?
C9B C10B H10B 119.5 . . ?
C9B C10B C11B 120.9(5) . . ?
C11B C10B H10B 119.5 . . ?
C10A C11A H11A 121.2 . . ?
C12A C11A C10A 117.7(5) . . ?
C12A C11A H11A 121.2 . . ?
C10B C11B H11B 120.4 . . ?
C12B C11B C10B 119.3(6) . . ?
C12B C11B H11B 120.4 . . ?
C7A C12A H12A 119.1 . . ?
C11A C12A C7A 121.8(6) . . ?
C11A C12A H12A 119.1 . . ?
C7B C12B H12B 119.8 . . ?
C11B C12B C7B 120.4(8) . . ?
C11B C12B H12B 119.8 . . ?
C2A C13A H13A 118.7 . . ?
C14A C13A C2A 122.7(6) . . ?
C14A C13A H13A 118.7 . . ?
C2B C13B H13B 119.8 . . ?
C14B C13B C2B 120.4(7) . . ?
C14B C13B H13B 119.8 . . ?
C13A C14A Br1A 120.1(4) . . ?
C13A C14A C15A 121.6(6) . . ?
C15A C14A Br1A 118.3(5) . . ?
C13B C14B Br1B 118.8(5) . . ?
C13B C14B C15B 120.5(6) . . ?
C15B C14B Br1B 120.7(5) . . ?
C14A C15A H15A 121.6 . . ?
C16A C15A C14A 116.7(7) . . ?
C16A C15A H15A 121.6 . . ?
C14B C15B H15B 120.0 . . ?
C16B C15B C14B 120.1(8) . . ?
C16B C15B H15B 120.0 . . ?
C1A C16A H16A 118.8 . . ?
C15A C16A C1A 122.4(7) . . ?
C15A C16A H16A 118.8 . . ?
C1B C16B H16B 119.9 . . ?
C15B C16B C1B 120.2(8) . . ?
C15B C16B H16B 119.9 . . ?
C18 C17 B1A 127.8(4) . . ?
C18 C17 B1B 112.8(4) . . ?
C22 C17 C18 117.3(2) . . ?
C22 C17 B1A 114.8(4) . . ?
C22 C17 B1B 129.7(4) . . ?
C17 C18 H18 119.6 . . ?
C19 C18 C17 120.9(2) . . ?
C19 C18 H18 119.6 . . ?
C18 C19 H19 119.8 . . ?
C20 C19 C18 120.4(3) . . ?
C20 C19 H19 119.8 . . ?
C19 C20 H20 120.1 . . ?
C19 C20 C21 119.9(2) . . ?
C21 C20 H20 120.1 . . ?
C20 C21 H21 120.1 . . ?
C20 C21 C22 119.7(3) . . ?
C22 C21 H21 120.1 . . ?
C17 C22 C21 121.8(3) . . ?
C17 C22 H22 119.1 . . ?
C21 C22 H22 119.1 . . ?
N1A B1A C4A 115.9(9) . . ?
N1A B1A C17 119.9(7) . . ?
C4A B1A C17 124.1(6) . . ?
N1B B1B C4B 116.0(10) . . ?
N1B B1B C17 119.8(8) . . ?
C4B B1B C17 124.0(7) . . ?

loop_
_geom_bond_atom_site_label_1
_geom_bond_atom_site_label_2
_geom_bond_distance
_geom_bond_site_symmetry_2
_geom_bond_publ_flag
Br1A C14A 1.896(5) . ?
Br1B C14B 1.894(5) . ?
N1A H1A 0.8800 . ?
N1A C1A 1.375(6) . ?
N1A B1A 1.408(10) . ?
N1B H1B 0.8800 . ?
N1B C1B 1.387(7) . ?
N1B B1B 1.396(11) . ?
C1A C2A 1.404(10) . ?
C1A C16A 1.411(7) . ?
C1B C2B 1.394(11) . ?
C1B C16B 1.378(8) . ?
C2A C3A 1.451(12) . ?
C2A C13A 1.406(8) . ?
C2B C3B 1.479(15) . ?
C2B C13B 1.419(10) . ?
C3A C4A 1.430(9) . ?
C3A C8A 1.442(7) . ?
C3B C4B 1.414(11) . ?
C3B C8B 1.453(9) . ?
C4A C5A 1.419(7) . ?
C4A B1A 1.554(11) . ?
C4B C5B 1.426(7) . ?
C4B B1B 1.548(13) . ?
C5A H5A 0.9500 . ?
C5A C6A 1.370(8) . ?
C5B H5B 0.9500 . ?
C5B C6B 1.365(9) . ?
C6A H6A 0.9500 . ?
C6A C7A 1.411(8) . ?
C6B H6B 0.9500 . ?
C6B C7B 1.418(9) . ?
C7A C8A 1.431(8) . ?
C7A C12A 1.411(8) . ?
C7B C8B 1.440(9) . ?
C7B C12B 1.422(9) . ?
C8A C9A 1.426(7) . ?
C8B C9B 1.399(8) . ?
C9A H9A 0.9500 . ?
C9A C10A 1.353(7) . ?
C9B H9B 0.9500 . ?
C9B C10B 1.378(9) . ?
C10A H10A 0.9500 . ?
C10A C11A 1.418(7) . ?
C10B H10B 0.9500 . ?
C10B C11B 1.428(8) . ?
C11A H11A 0.9500 . ?
C11A C12A 1.389(9) . ?
C11B H11B 0.9500 . ?
C11B C12B 1.355(11) . ?
C12A H12A 0.9500 . ?
C12B H12B 0.9500 . ?
C13A H13A 0.9500 . ?
C13A C14A 1.359(7) . ?
C13B H13B 0.9500 . ?
C13B C14B 1.364(9) . ?
C14A C15A 1.401(8) . ?
C14B C15B 1.380(9) . ?
C15A H15A 0.9500 . ?
C15A C16A 1.377(9) . ?
C15B H15B 0.9500 . ?
C15B C16B 1.374(11) . ?
C16A H16A 0.9500 . ?
C16B H16B 0.9500 . ?
C17 C18 1.407(4) . ?
C17 C22 1.391(4) . ?
C17 B1A 1.585(14) . ?
C17 B1B 1.597(15) . ?
C18 H18 0.9500 . ?
C18 C19 1.393(3) . ?
C19 H19 0.9500 . ?
C19 C20 1.378(4) . ?
C20 H20 0.9500 . ?
C20 C21 1.383(4) . ?
C21 H21 0.9500 . ?
C21 C22 1.393(3) . ?
C22 H22 0.9500 . ?

loop_
_geom_torsion_atom_site_label_1
_geom_torsion_atom_site_label_2
_geom_torsion_atom_site_label_3
_geom_torsion_atom_site_label_4
_geom_torsion
_geom_torsion_site_symmetry_1
_geom_torsion_site_symmetry_2
_geom_torsion_site_symmetry_3
_geom_torsion_site_symmetry_4
_geom_torsion_publ_flag
Br1A C14A C15A C16A 178.1(5) . . . . ?
Br1B C14B C15B C16B 176.7(5) . . . . ?
N1A C1A C2A C3A -4.3(12) . . . . ?
N1A C1A C2A C13A 168.9(6) . . . . ?
N1A C1A C16A C15A -171.6(6) . . . . ?
N1B C1B C2B C3B -9.3(12) . . . . ?
N1B C1B C2B C13B 168.8(6) . . . . ?
N1B C1B C16B C15B -171.7(6) . . . . ?
C1A N1A B1A C4A 11.9(10) . . . . ?
C1A N1A B1A C17 -172.5(5) . . . . ?
C1A C2A C3A C4A 18.3(14) . . . . ?
C1A C2A C3A C8A -161.7(7) . . . . ?
C1A C2A C13A C14A 6.4(11) . . . . ?
C1B N1B B1B C4B 13.8(11) . . . . ?
C1B N1B B1B C17 -171.2(6) . . . . ?
C1B C2B C3B C4B 23.1(16) . . . . ?
C1B C2B C3B C8B -159.0(8) . . . . ?
C1B C2B C13B C14B 4.2(11) . . . . ?
C2A C1A C16A C15A 6.2(9) . . . . ?
C2A C3A C4A C5A 166.6(7) . . . . ?
C2A C3A C4A B1A -16.9(11) . . . . ?
C2A C3A C8A C7A -165.8(8) . . . . ?
C2A C3A C8A C9A 19.1(12) . . . . ?
C2A C13A C14A Br1A 178.7(6) . . . . ?
C2A C13A C14A C15A -0.6(9) . . . . ?
C2B C1B C16B C15B 4.2(10) . . . . ?
C2B C3B C4B C5B 166.0(8) . . . . ?
C2B C3B C4B B1B -18.2(14) . . . . ?
C2B C3B C8B C7B -167.1(9) . . . . ?
C2B C3B C8B C9B 19.4(15) . . . . ?
C2B C13B C14B Br1B -179.7(5) . . . . ?
C2B C13B C14B C15B 1.5(9) . . . . ?
C3A C2A C13A C14A 179.5(8) . . . . ?
C3A C4A C5A C6A 2.7(8) . . . . ?
C3A C4A B1A N1A 2.7(10) . . . . ?
C3A C4A B1A C17 -172.7(7) . . . . ?
C3A C8A C9A C10A -178.9(6) . . . . ?
C3B C2B C13B C14B -177.7(9) . . . . ?
C3B C4B C5B C6B 3.9(10) . . . . ?
C3B C4B B1B N1B 0.7(12) . . . . ?
C3B C4B B1B C17 -174.0(8) . . . . ?
C3B C8B C9B C10B 178.5(7) . . . . ?
C4A C3A C8A C7A 14.2(9) . . . . ?
C4A C3A C8A C9A -160.9(5) . . . . ?
C4A C5A C6A C7A 7.2(8) . . . . ?
C4B C3B C8B C7B 10.7(13) . . . . ?
C4B C3B C8B C9B -162.7(7) . . . . ?
C4B C5B C6B C7B 5.8(9) . . . . ?
C5A C4A B1A N1A 179.1(5) . . . . ?
C5A C4A B1A C17 3.7(11) . . . . ?
C5A C6A C7A C8A -6.2(8) . . . . ?
C5A C6A C7A C12A 171.3(6) . . . . ?
C5B C4B B1B N1B 176.4(6) . . . . ?
C5B C4B B1B C17 1.7(12) . . . . ?
C5B C6B C7B C8B -6.9(9) . . . . ?
C5B C6B C7B C12B 171.7(7) . . . . ?
C6A C7A C8A C3A -4.5(8) . . . . ?
C6A C7A C8A C9A 170.9(5) . . . . ?
C6A C7A C12A C11A -175.9(6) . . . . ?
C6B C7B C8B C3B -1.5(10) . . . . ?
C6B C7B C8B C9B 172.4(5) . . . . ?
C6B C7B C12B C11B -175.3(7) . . . . ?
C7A C8A C9A C10A 6.1(7) . . . . ?
C7B C8B C9B C10B 4.9(8) . . . . ?
C8A C3A C4A C5A -13.4(9) . . . . ?
C8A C3A C4A B1A 163.1(7) . . . . ?
C8A C7A C12A C11A 1.7(10) . . . . ?
C8A C9A C10A C11A -0.3(8) . . . . ?
C8B C3B C4B C5B -12.0(13) . . . . ?
C8B C3B C4B B1B 163.8(8) . . . . ?
C8B C7B C12B C11B 3.3(12) . . . . ?
C8B C9B C10B C11B -0.7(8) . . . . ?
C9A C10A C11A C12A -4.8(9) . . . . ?
C9B C10B C11B C12B -2.4(9) . . . . ?
C10A C11A C12A C7A 4.0(10) . . . . ?
C10B C11B C12B C7B 1.1(12) . . . . ?
C12A C7A C8A C3A 177.9(6) . . . . ?
C12A C7A C8A C9A -6.7(8) . . . . ?
C12B C7B C8B C3B 180.0(9) . . . . ?
C12B C7B C8B C9B -6.1(9) . . . . ?
C13A C2A C3A C4A -154.4(7) . . . . ?
C13A C2A C3A C8A 25.6(15) . . . . ?
C13A C14A C15A C16A -2.5(9) . . . . ?
C13B C2B C3B C4B -154.9(8) . . . . ?
C13B C2B C3B C8B 22.9(17) . . . . ?
C13B C14B C15B C16B -4.5(10) . . . . ?
C14A C15A C16A C1A -0.3(9) . . . . ?
C14B C15B C16B C1B 1.6(10) . . . . ?
C16A C1A C2A C3A 177.9(8) . . . . ?
C16A C1A C2A C13A -9.0(11) . . . . ?
C16B C1B C2B C3B 174.8(9) . . . . ?
C16B C1B C2B C13B -7.0(11) . . . . ?
C17 C18 C19 C20 1.5(4) . . . . ?
C18 C17 C22 C21 -0.1(4) . . . . ?
C18 C17 B1A N1A -135.5(6) . . . . ?
C18 C17 B1A C4A 39.7(10) . . . . ?
C18 C17 B1B N1B 39.5(9) . . . . ?
C18 C17 B1B C4B -145.9(7) . . . . ?
C18 C19 C20 C21 -1.0(4) . . . . ?
C19 C20 C21 C22 0.0(4) . . . . ?
C20 C21 C22 C17 0.6(4) . . . . ?
C22 C17 C18 C19 -0.9(4) . . . . ?
C22 C17 B1A N1A 39.8(9) . . . . ?
C22 C17 B1A C4A -145.0(6) . . . . ?
C22 C17 B1B N1B -134.6(6) . . . . ?
C22 C17 B1B C4B 39.9(11) . . . . ?
B1A N1A C1A C2A -11.5(9) . . . . ?
B1A N1A C1A C16A 166.4(6) . . . . ?
B1A C4A C5A C6A -173.7(6) . . . . ?
B1A C17 C18 C19 174.3(5) . . . . ?
B1A C17 C22 C21 -176.0(4) . . . . ?
B1B N1B C1B C2B -9.6(10) . . . . ?
B1B N1B C1B C16B 166.3(7) . . . . ?
B1B C4B C5B C6B -171.7(7) . . . . ?
B1B C17 C18 C19 -175.8(5) . . . . ?
B1B C17 C22 C21 173.8(6) . . . . ?
